data_4080471
loop_
_publ_author_name
'Sun, Song'
'Sun, Qiu'
'Zhao, Bei'
'Zhang, Yong'
'Shen, Qi'
'Yao, Yingming'

_publ_section_title
;
 Unexpected C--H Bond Activation Promoted by Bimetallic Lanthanide Amido
 Complexes Bearing a META-Phenylene-Bridged Bis(\b-diketiminate) Ligand
;
_journal_issue 6
_journal_name_full Organometallics
_journal_page_first 1876
_journal_paper_doi 10.1021/om400018b
_journal_volume 32
_journal_year 2013
_chemical_formula_moiety 'C52 H87 Cl N6 Si4 Y2'
_chemical_formula_sum 'C52 H87 Cl N6 Si4 Y2'
_chemical_formula_weight 1121.91
_chemical_name_systematic
; 
 ? 
;
_space_group_IT_number 2
_symmetry_cell_setting triclinic
_symmetry_Int_Tables_number 2
_symmetry_space_group_name_Hall '-P 1'
_symmetry_space_group_name_H-M 'P -1'
_atom_sites_solution_hydrogens geom
_atom_sites_solution_primary direct
_atom_sites_solution_secondary difmap
_audit_creation_method SHELXL-97
_cell_angle_alpha 92.88(2)
_cell_angle_beta 92.4000(10)
_cell_angle_gamma 114.335(10)
_cell_formula_units_Z 2
_cell_length_a 11.4960(18)
_cell_length_b 11.92600(10)
_cell_length_c 24.074(6)
_cell_measurement_reflns_used 12851
_cell_measurement_temperature 223(2)
_cell_measurement_theta_max 27.6
_cell_measurement_theta_min 3.1
_cell_volume 2996.4(9)
_computing_cell_refinement CrystalClear
_computing_data_collection CrystalClear
_computing_data_reduction CrystalStructure
_computing_structure_refinement 'SHELXL-97 (Sheldrick, 1997)'
_computing_structure_solution 'SHELXS-97 (Sheldrick, 1990)'
_diffrn_ambient_temperature 223(2)
_diffrn_detector_area_resol_mean 14.63
_diffrn_measured_fraction_theta_full 0.995
_diffrn_measured_fraction_theta_max 0.995
_diffrn_measurement_device_type 'Rigaku Saturn'
_diffrn_measurement_method \w
_diffrn_radiation_monochromator graphite
_diffrn_radiation_source 'fine-focus sealed tube'
_diffrn_radiation_type MoK\a
_diffrn_radiation_wavelength 0.71075
_diffrn_reflns_av_R_equivalents 0.0637
_diffrn_reflns_av_sigmaI/netI 0.0976
_diffrn_reflns_limit_h_max 12
_diffrn_reflns_limit_h_min -13
_diffrn_reflns_limit_k_max 13
_diffrn_reflns_limit_k_min -14
_diffrn_reflns_limit_l_max 29
_diffrn_reflns_limit_l_min -28
_diffrn_reflns_number 25658
_diffrn_reflns_theta_full 25.50
_diffrn_reflns_theta_max 25.50
_diffrn_reflns_theta_min 3.05
_exptl_absorpt_coefficient_mu 2.088
_exptl_absorpt_correction_T_max 0.707
_exptl_absorpt_correction_T_min 0.548
_exptl_absorpt_correction_type multi-scan
_exptl_absorpt_process_details 'Jacobson, R. (1998) Private communication'
_exptl_crystal_colour yellow
_exptl_crystal_density_diffrn 1.243
_exptl_crystal_density_method 'not measured'
_exptl_crystal_description prism
_exptl_crystal_F_000 1184
_exptl_crystal_size_max 0.40
_exptl_crystal_size_mid 0.30
_exptl_crystal_size_min 0.30
_refine_diff_density_max 1.170
_refine_diff_density_min -0.813
_refine_diff_density_rms 0.109
_refine_ls_extinction_method none
_refine_ls_goodness_of_fit_ref 1.110
_refine_ls_hydrogen_treatment constr
_refine_ls_matrix_type full
_refine_ls_number_parameters 543
_refine_ls_number_reflns 11094
_refine_ls_number_restraints 14
_refine_ls_restrained_S_all 1.113
_refine_ls_R_factor_all 0.1073
_refine_ls_R_factor_gt 0.0636
_refine_ls_shift/su_max 0.001
_refine_ls_shift/su_mean 0.000
_refine_ls_structure_factor_coef Fsqd
_refine_ls_weighting_details 'calc w=1/[\s^2^(Fo^2^)+(0.0678P)^2^+4.6045P] where P=(Fo^2^+2Fc^2^)/3'
_refine_ls_weighting_scheme calc
_refine_ls_wR_factor_gt 0.1396
_refine_ls_wR_factor_ref 0.1827
_reflns_number_gt 7140
_reflns_number_total 11094
_reflns_threshold_expression >2sigma(I)
_cod_data_source_file om400018b_si_002.cif
_cod_data_source_block complex2
_cod_original_cell_volume 2996.5(8)
_cod_database_code 4080471

loop_
_symmetry_equiv_pos_as_xyz
'x, y, z'
'-x, -y, -z'

loop_
_atom_site_label
_atom_site_type_symbol
_atom_site_fract_x
_atom_site_fract_y
_atom_site_fract_z
_atom_site_U_iso_or_equiv
_atom_site_adp_type
_atom_site_occupancy
_atom_site_symmetry_multiplicity
_atom_site_calc_flag
_atom_site_refinement_flags
_atom_site_disorder_assembly
_atom_site_disorder_group
Y1 Y 0.88695(5) 0.77317(5) 0.33087(2) 0.03052(17) Uani 1 1 d . . .
Y2 Y 0.85223(5) 0.81823(5) 0.17585(2) 0.03344(18) Uani 1 1 d . . .
Cl1 Cl 0.80392(16) 0.63049(14) 0.23759(7) 0.0455(4) Uani 1 1 d . . .
Si1 Si 1.18239(18) 0.93118(18) 0.39889(8) 0.0450(5) Uani 1 1 d . . .
Si2 Si 1.12676(18) 0.68808(18) 0.33227(8) 0.0444(5) Uani 1 1 d . . .
Si3 Si 0.6976(2) 0.9989(2) 0.14251(9) 0.0538(5) Uani 1 1 d . . .
Si4 Si 0.53556(18) 0.7358(2) 0.16947(8) 0.0498(5) Uani 1 1 d . . .
N1 N 0.7234(4) 0.6844(4) 0.39140(19) 0.0297(11) Uani 1 1 d . . .
N2 N 0.8127(5) 0.9214(4) 0.34391(19) 0.0315(11) Uani 1 1 d . . .
N3 N 0.9563(5) 0.7662(5) 0.1034(2) 0.0376(12) Uani 1 1 d . . .
N4 N 1.0569(5) 0.9659(4) 0.18864(19) 0.0353(12) Uani 1 1 d . . .
N5 N 1.0819(5) 0.7968(5) 0.3620(2) 0.0372(12) Uani 1 1 d . . .
N6 N 0.6779(5) 0.8507(5) 0.1544(2) 0.0419(13) Uani 1 1 d . . .
C1 C 0.5469(6) 0.6536(6) 0.4542(3) 0.0461(17) Uani 1 1 d . . .
H1A H 0.5269 0.5666 0.4472 0.069 Uiso 1 1 calc R . .
H1B H 0.4694 0.6666 0.4486 0.069 Uiso 1 1 calc R . .
H1C H 0.5821 0.6803 0.4923 0.069 Uiso 1 1 calc R . .
C2 C 0.6452(6) 0.7284(6) 0.4139(2) 0.0362(14) Uani 1 1 d . . .
C3 C 0.6447(6) 0.8430(6) 0.4043(3) 0.0419(16) Uani 1 1 d . . .
H3 H 0.5832 0.8610 0.4227 0.050 Uiso 1 1 calc R . .
C4 C 0.7209(6) 0.9335(6) 0.3720(2) 0.0401(15) Uani 1 1 d . . .
C5 C 0.6917(8) 1.0460(7) 0.3676(3) 0.063(2) Uani 1 1 d . . .
H5A H 0.7446 1.1102 0.3956 0.095 Uiso 1 1 calc R . .
H5B H 0.6021 1.0236 0.3735 0.095 Uiso 1 1 calc R . .
H5C H 0.7096 1.0761 0.3308 0.095 Uiso 1 1 calc R . .
C6 C 0.7126(6) 0.5641(5) 0.4079(3) 0.0343(14) Uani 1 1 d . . .
C7 C 0.6399(6) 0.4552(6) 0.3731(2) 0.0380(15) Uani 1 1 d . . .
C8 C 0.6348(7) 0.3433(6) 0.3897(3) 0.0506(18) Uani 1 1 d . . .
H8 H 0.5882 0.2709 0.3668 0.061 Uiso 1 1 calc R . .
C9 C 0.6954(7) 0.3361(6) 0.4383(3) 0.0521(18) Uani 1 1 d . . .
H9 H 0.6889 0.2590 0.4487 0.062 Uiso 1 1 calc R . .
C10 C 0.7659(7) 0.4402(6) 0.4720(3) 0.0481(17) Uani 1 1 d . . .
H10 H 0.8083 0.4340 0.5051 0.058 Uiso 1 1 calc R . .
C11 C 0.7755(6) 0.5564(6) 0.4575(2) 0.0368(14) Uani 1 1 d . . .
C12 C 0.5666(6) 0.4579(6) 0.3199(3) 0.0452(16) Uani 1 1 d . . .
H12 H 0.6077 0.5418 0.3066 0.054 Uiso 1 1 calc R . .
C13 C 0.4280(7) 0.4321(8) 0.3298(3) 0.070(2) Uani 1 1 d . . .
H13A H 0.3828 0.4318 0.2948 0.105 Uiso 1 1 calc R . .
H13B H 0.4259 0.4957 0.3560 0.105 Uiso 1 1 calc R . .
H13C H 0.3870 0.3523 0.3450 0.105 Uiso 1 1 calc R . .
C14 C 0.5685(8) 0.3656(7) 0.2734(3) 0.066(2) Uani 1 1 d . . .
H14A H 0.6560 0.3769 0.2689 0.099 Uiso 1 1 calc R . .
H14B H 0.5322 0.3795 0.2387 0.099 Uiso 1 1 calc R . .
H14C H 0.5184 0.2821 0.2832 0.099 Uiso 1 1 calc R . .
C15 C 0.8498(6) 0.6687(6) 0.4984(3) 0.0432(16) Uani 1 1 d . . .
H15 H 0.8448 0.7421 0.4829 0.052 Uiso 1 1 calc R . .
C16 C 0.9909(7) 0.6911(8) 0.5054(3) 0.062(2) Uani 1 1 d . . .
H16A H 0.9980 0.6227 0.5231 0.093 Uiso 1 1 calc R . .
H16B H 1.0381 0.7670 0.5285 0.093 Uiso 1 1 calc R . .
H16C H 1.0258 0.6978 0.4692 0.093 Uiso 1 1 calc R . .
C17 C 0.7923(7) 0.6524(8) 0.5551(3) 0.062(2) Uani 1 1 d . . .
H17A H 0.7022 0.6353 0.5502 0.092 Uiso 1 1 calc R . .
H17B H 0.8365 0.7274 0.5791 0.092 Uiso 1 1 calc R . .
H17C H 0.8016 0.5841 0.5720 0.092 Uiso 1 1 calc R . .
C18 C 1.1179(7) 0.7686(7) 0.0385(3) 0.0536(19) Uani 1 1 d . . .
H18A H 1.0459 0.6976 0.0207 0.080 Uiso 1 1 calc R . .
H18B H 1.1855 0.7441 0.0499 0.080 Uiso 1 1 calc R . .
H18C H 1.1495 0.8321 0.0124 0.080 Uiso 1 1 calc R . .
C19 C 1.0751(6) 0.8188(6) 0.0895(2) 0.0384(15) Uani 1 1 d . . .
C20 C 1.1713(6) 0.9242(6) 0.1178(3) 0.0387(15) Uani 1 1 d . . .
H20 H 1.2513 0.9530 0.1024 0.046 Uiso 1 1 calc R . .
C21 C 1.1648(6) 0.9914(5) 0.1651(2) 0.0361(14) Uani 1 1 d . . .
C22 C 1.2890(6) 1.0944(7) 0.1887(3) 0.059(2) Uani 1 1 d . . .
H22A H 1.2967 1.1716 0.1743 0.088 Uiso 1 1 calc R . .
H22B H 1.3603 1.0767 0.1777 0.088 Uiso 1 1 calc R . .
H22C H 1.2897 1.1011 0.2290 0.088 Uiso 1 1 calc R . .
C23 C 0.8670(8) 0.6541(9) 0.0730(4) 0.0787(12) Uani 1 1 d . A .
C24 C 0.8616(8) 0.5354(8) 0.0861(3) 0.0787(12) Uani 1 1 d D . .
C25 C 0.7675(8) 0.4304(9) 0.0572(3) 0.0787(12) Uani 1 1 d D A .
H25 H 0.7608 0.3516 0.0650 0.094 Uiso 1 1 calc R . .
C26 C 0.6855(8) 0.4423(8) 0.0177(3) 0.0787(12) Uani 1 1 d D . .
H26 H 0.6227 0.3702 -0.0009 0.094 Uiso 1 1 calc R A .
C27 C 0.6900(8) 0.5544(8) 0.0038(3) 0.0787(12) Uani 1 1 d D A .
H27 H 0.6311 0.5575 -0.0238 0.094 Uiso 1 1 calc R . .
C28 C 0.7818(8) 0.6636(8) 0.0304(3) 0.0787(12) Uani 1 1 d D . .
C29 C 0.9727(16) 0.5213(19) 0.1218(6) 0.069(2) Uiso 0.50 1 d PD A 1
H29A H 1.0301 0.6054 0.1375 0.083 Uiso 0.50 1 calc PR A 1
C29' C 0.9377(15) 0.5181(18) 0.1321(7) 0.069(2) Uiso 0.50 1 d PD A 2
H29B H 0.9765 0.5944 0.1572 0.083 Uiso 0.50 1 calc PR A 2
C30 C 0.9309(17) 0.4409(15) 0.1724(6) 0.069(2) Uiso 0.50 1 d PD A 1
H30A H 1.0056 0.4384 0.1916 0.104 Uiso 0.50 1 calc PR A 1
H30B H 0.8714 0.3578 0.1594 0.104 Uiso 0.50 1 calc PR A 1
H30C H 0.8898 0.4765 0.1978 0.104 Uiso 0.50 1 calc PR A 1
C30' C 0.8484(17) 0.4124(15) 0.1636(7) 0.069(2) Uiso 0.50 1 d PD A 2
H30D H 0.7900 0.4382 0.1828 0.104 Uiso 0.50 1 calc PR A 2
H30E H 0.8983 0.3896 0.1906 0.104 Uiso 0.50 1 calc PR A 2
H30F H 0.8001 0.3421 0.1375 0.104 Uiso 0.50 1 calc PR A 2
C31 C 1.0578(18) 0.4716(18) 0.0900(8) 0.069(2) Uiso 0.50 1 d PD A 1
H31A H 1.1251 0.4711 0.1156 0.104 Uiso 0.50 1 calc PR A 1
H31B H 1.0957 0.5243 0.0603 0.104 Uiso 0.50 1 calc PR A 1
H31C H 1.0061 0.3883 0.0743 0.104 Uiso 0.50 1 calc PR A 1
C31' C 1.0408(18) 0.4922(18) 0.1053(8) 0.069(2) Uiso 0.50 1 d PD A 2
H31D H 1.0819 0.5546 0.0795 0.104 Uiso 0.50 1 calc PR A 2
H31E H 1.0032 0.4115 0.0852 0.104 Uiso 0.50 1 calc PR A 2
H31F H 1.1038 0.4940 0.1338 0.104 Uiso 0.50 1 calc PR A 2
C32 C 0.792(2) 0.7821(19) 0.0091(10) 0.0699(18) Uiso 0.50 1 d PD A 1
H32A H 0.8419 0.8556 0.0347 0.084 Uiso 0.50 1 calc PR A 1
C32' C 0.787(2) 0.7862(19) 0.0154(11) 0.0699(18) Uiso 0.50 1 d PD A 2
H32B H 0.8250 0.8382 0.0504 0.084 Uiso 0.50 1 calc PR A 2
C33 C 0.6516(16) 0.7589(16) -0.0011(8) 0.0699(18) Uiso 0.50 1 d PD A 1
H33A H 0.6114 0.7469 0.0341 0.105 Uiso 0.50 1 calc PR A 1
H33B H 0.6082 0.6857 -0.0262 0.105 Uiso 0.50 1 calc PR A 1
H33C H 0.6462 0.8294 -0.0175 0.105 Uiso 0.50 1 calc PR A 1
C33' C 0.6808(17) 0.8242(16) -0.0008(7) 0.0699(18) Uiso 0.50 1 d PD A 2
H33D H 0.7173 0.9110 -0.0078 0.105 Uiso 0.50 1 calc PR A 2
H33E H 0.6241 0.8107 0.0293 0.105 Uiso 0.50 1 calc PR A 2
H33F H 0.6329 0.7755 -0.0342 0.105 Uiso 0.50 1 calc PR A 2
C34 C 0.8462(17) 0.7851(16) -0.0487(7) 0.0699(18) Uiso 0.50 1 d PD A 1
H34A H 0.9359 0.8007 -0.0439 0.105 Uiso 0.50 1 calc PR A 1
H34B H 0.8377 0.8501 -0.0687 0.105 Uiso 0.50 1 calc PR A 1
H34C H 0.7994 0.7063 -0.0697 0.105 Uiso 0.50 1 calc PR A 1
C34' C 0.8839(16) 0.8512(16) -0.0250(7) 0.0699(18) Uiso 0.50 1 d PD A 2
H34D H 0.9615 0.8400 -0.0167 0.105 Uiso 0.50 1 calc PR A 2
H34E H 0.9030 0.9386 -0.0218 0.105 Uiso 0.50 1 calc PR A 2
H34F H 0.8499 0.8173 -0.0626 0.105 Uiso 0.50 1 calc PR A 2
C35 C 0.9012(6) 1.0102(5) 0.3112(2) 0.0335(14) Uani 1 1 d . . .
C36 C 0.9398(5) 0.9537(5) 0.2669(2) 0.0269(12) Uani 1 1 d . . .
C37 C 1.0351(6) 1.0299(6) 0.2352(2) 0.0380(15) Uani 1 1 d . . .
C38 C 1.0867(7) 1.1591(6) 0.2446(3) 0.0472(17) Uani 1 1 d . . .
H38 H 1.1448 1.2106 0.2207 0.057 Uiso 1 1 calc R . .
C39 C 1.0497(7) 1.2071(7) 0.2894(3) 0.0547(19) Uani 1 1 d . . .
H39 H 1.0884 1.2931 0.2972 0.066 Uiso 1 1 calc R . .
C40 C 0.9599(7) 1.1384(6) 0.3238(3) 0.0499(18) Uani 1 1 d . . .
H40 H 0.9384 1.1755 0.3547 0.060 Uiso 1 1 calc R . .
C41 C 1.0826(8) 0.9941(7) 0.4368(3) 0.065(2) Uani 1 1 d . . .
H41A H 1.0297 1.0141 0.4101 0.098 Uiso 1 1 calc R . .
H41B H 1.1376 1.0681 0.4595 0.098 Uiso 1 1 calc R . .
H41C H 1.0284 0.9331 0.4604 0.098 Uiso 1 1 calc R . .
C42 C 1.2952(8) 0.9166(8) 0.4536(3) 0.071(2) Uani 1 1 d . . .
H42A H 1.2496 0.8458 0.4745 0.106 Uiso 1 1 calc R . .
H42B H 1.3298 0.9907 0.4787 0.106 Uiso 1 1 calc R . .
H42C H 1.3645 0.9057 0.4360 0.106 Uiso 1 1 calc R . .
C43 C 1.2831(8) 1.0494(8) 0.3533(4) 0.078(3) Uani 1 1 d . . .
H43A H 1.3336 1.0167 0.3320 0.116 Uiso 1 1 calc R . .
H43B H 1.3397 1.1226 0.3761 0.116 Uiso 1 1 calc R . .
H43C H 1.2286 1.0705 0.3279 0.116 Uiso 1 1 calc R . .
C44 C 0.9918(8) 0.5323(7) 0.3338(4) 0.0698(16) Uani 1 1 d . . .
H44A H 0.9751 0.5135 0.3722 0.105 Uiso 1 1 calc R . .
H44B H 1.0146 0.4706 0.3154 0.105 Uiso 1 1 calc R . .
H44C H 0.9157 0.5318 0.3146 0.105 Uiso 1 1 calc R . .
C45 C 1.2682(8) 0.6773(8) 0.3679(3) 0.0698(16) Uani 1 1 d . . .
H45A H 1.3443 0.7514 0.3632 0.105 Uiso 1 1 calc R . .
H45B H 1.2786 0.6060 0.3518 0.105 Uiso 1 1 calc R . .
H45C H 1.2556 0.6687 0.4073 0.105 Uiso 1 1 calc R . .
C46 C 1.1665(7) 0.7190(8) 0.2585(3) 0.062(2) Uani 1 1 d . . .
H46A H 1.0941 0.7224 0.2377 0.093 Uiso 1 1 calc R . .
H46B H 1.1858 0.6535 0.2418 0.093 Uiso 1 1 calc R . .
H46C H 1.2404 0.7972 0.2578 0.093 Uiso 1 1 calc R . .
C47 C 0.6802(9) 1.0852(8) 0.2065(4) 0.0791(15) Uani 1 1 d . . .
H47A H 0.6004 1.0364 0.2224 0.119 Uiso 1 1 calc R . .
H47B H 0.6802 1.1630 0.1966 0.119 Uiso 1 1 calc R . .
H47C H 0.7512 1.1008 0.2335 0.119 Uiso 1 1 calc R . .
C48 C 0.5865(9) 1.0135(9) 0.0869(4) 0.0791(15) Uani 1 1 d . . .
H48A H 0.5872 0.9660 0.0531 0.119 Uiso 1 1 calc R . .
H48B H 0.6144 1.0996 0.0794 0.119 Uiso 1 1 calc R . .
H48C H 0.5004 0.9826 0.0994 0.119 Uiso 1 1 calc R . .
C49 C 0.8603(9) 1.0826(9) 0.1187(4) 0.0791(15) Uani 1 1 d . . .
H49A H 0.9234 1.0884 0.1480 0.119 Uiso 1 1 calc R . .
H49B H 0.8719 1.1649 0.1099 0.119 Uiso 1 1 calc R . .
H49C H 0.8707 1.0383 0.0857 0.119 Uiso 1 1 calc R . .
C50 C 0.5275(9) 0.5792(8) 0.1438(4) 0.081(3) Uani 1 1 d . . .
H50A H 0.5448 0.5799 0.1047 0.121 Uiso 1 1 calc R . .
H50B H 0.4429 0.5160 0.1484 0.121 Uiso 1 1 calc R . .
H50C H 0.5908 0.5619 0.1652 0.121 Uiso 1 1 calc R . .
C51 C 0.3892(7) 0.7465(9) 0.1365(3) 0.078(3) Uani 1 1 d . . .
H51A H 0.3852 0.8223 0.1507 0.117 Uiso 1 1 calc R . .
H51B H 0.3132 0.6765 0.1456 0.117 Uiso 1 1 calc R . .
H51C H 0.3940 0.7463 0.0964 0.117 Uiso 1 1 calc R . .
C52 C 0.5173(7) 0.7361(8) 0.2459(3) 0.065(2) Uani 1 1 d . . .
H52A H 0.5933 0.7365 0.2651 0.097 Uiso 1 1 calc R . .
H52B H 0.4432 0.6630 0.2539 0.097 Uiso 1 1 calc R . .
H52C H 0.5057 0.8092 0.2586 0.097 Uiso 1 1 calc R . .

loop_
_atom_site_aniso_label
_atom_site_aniso_U_11
_atom_site_aniso_U_22
_atom_site_aniso_U_33
_atom_site_aniso_U_23
_atom_site_aniso_U_13
_atom_site_aniso_U_12
Y1 0.0263(3) 0.0346(3) 0.0330(3) 0.0010(2) 0.0030(2) 0.0151(3)
Y2 0.0255(3) 0.0412(4) 0.0323(3) -0.0009(3) 0.0013(2) 0.0129(3)
Cl1 0.0493(10) 0.0345(8) 0.0462(9) -0.0013(7) 0.0076(7) 0.0109(8)
Si1 0.0353(11) 0.0513(12) 0.0419(10) 0.0051(9) -0.0024(8) 0.0117(9)
Si2 0.0408(11) 0.0605(12) 0.0446(11) 0.0059(9) 0.0077(8) 0.0331(10)
Si3 0.0491(13) 0.0698(14) 0.0545(12) 0.0175(10) 0.0096(10) 0.0346(11)
Si4 0.0280(10) 0.0736(14) 0.0464(11) 0.0078(10) 0.0028(8) 0.0193(10)
N1 0.026(3) 0.025(2) 0.037(3) -0.001(2) -0.001(2) 0.011(2)
N2 0.037(3) 0.020(2) 0.038(3) -0.008(2) -0.001(2) 0.014(2)
N3 0.030(3) 0.044(3) 0.032(3) -0.007(2) -0.001(2) 0.011(3)
N4 0.031(3) 0.038(3) 0.035(3) 0.004(2) 0.010(2) 0.011(2)
N5 0.024(3) 0.049(3) 0.037(3) -0.001(2) -0.003(2) 0.016(2)
N6 0.032(3) 0.058(3) 0.038(3) 0.001(3) 0.002(2) 0.022(3)
C1 0.037(4) 0.044(4) 0.061(4) 0.015(3) 0.019(3) 0.017(3)
C2 0.028(3) 0.044(4) 0.038(3) -0.001(3) -0.003(3) 0.018(3)
C3 0.034(4) 0.056(4) 0.043(4) 0.002(3) 0.007(3) 0.026(3)
C4 0.038(4) 0.057(4) 0.034(3) -0.007(3) -0.002(3) 0.029(3)
C5 0.076(6) 0.077(6) 0.062(5) 0.010(4) 0.018(4) 0.056(5)
C6 0.026(3) 0.031(3) 0.046(4) 0.008(3) 0.008(3) 0.011(3)
C7 0.036(4) 0.056(4) 0.025(3) 0.005(3) 0.012(3) 0.021(3)
C8 0.073(5) 0.031(4) 0.046(4) -0.004(3) 0.001(4) 0.021(4)
C9 0.075(5) 0.034(4) 0.052(4) 0.010(3) 0.007(4) 0.026(4)
C10 0.058(5) 0.055(4) 0.042(4) 0.013(3) 0.007(3) 0.034(4)
C11 0.029(3) 0.047(4) 0.040(4) 0.004(3) 0.004(3) 0.020(3)
C12 0.034(4) 0.052(4) 0.039(4) -0.001(3) 0.004(3) 0.008(3)
C13 0.041(5) 0.093(6) 0.071(5) 0.010(5) 0.000(4) 0.023(4)
C14 0.059(5) 0.079(6) 0.042(4) -0.011(4) -0.001(4) 0.013(4)
C15 0.039(4) 0.047(4) 0.039(4) 0.008(3) -0.003(3) 0.013(3)
C16 0.045(5) 0.082(6) 0.055(5) 0.009(4) 0.000(4) 0.023(4)
C17 0.058(5) 0.081(6) 0.038(4) -0.011(4) 0.000(3) 0.024(4)
C18 0.049(4) 0.062(5) 0.041(4) -0.005(3) 0.020(3) 0.015(4)
C19 0.034(4) 0.045(4) 0.038(4) 0.001(3) 0.006(3) 0.019(3)
C20 0.023(3) 0.039(4) 0.049(4) 0.010(3) 0.008(3) 0.007(3)
C21 0.035(4) 0.036(3) 0.035(3) 0.004(3) 0.004(3) 0.012(3)
C22 0.037(4) 0.072(5) 0.050(4) -0.014(4) 0.009(3) 0.006(4)
C23 0.051(2) 0.090(2) 0.066(2) -0.035(2) 0.0126(15) 0.003(2)
C24 0.051(2) 0.090(2) 0.066(2) -0.035(2) 0.0126(15) 0.003(2)
C25 0.051(2) 0.090(2) 0.066(2) -0.035(2) 0.0126(15) 0.003(2)
C26 0.051(2) 0.090(2) 0.066(2) -0.035(2) 0.0126(15) 0.003(2)
C27 0.051(2) 0.090(2) 0.066(2) -0.035(2) 0.0126(15) 0.003(2)
C28 0.051(2) 0.090(2) 0.066(2) -0.035(2) 0.0126(15) 0.003(2)
C35 0.037(4) 0.022(3) 0.040(3) 0.006(3) -0.002(3) 0.012(3)
C36 0.030(3) 0.020(3) 0.033(3) -0.004(2) 0.000(2) 0.013(3)
C37 0.030(4) 0.054(4) 0.027(3) 0.003(3) 0.006(3) 0.014(3)
C38 0.051(4) 0.041(4) 0.044(4) 0.005(3) 0.016(3) 0.012(3)
C39 0.060(5) 0.043(4) 0.062(5) -0.005(4) 0.005(4) 0.023(4)
C40 0.054(5) 0.052(4) 0.045(4) -0.010(3) 0.006(3) 0.025(4)
C41 0.068(6) 0.066(5) 0.059(5) -0.008(4) 0.003(4) 0.027(4)
C42 0.049(5) 0.088(6) 0.062(5) 0.004(4) -0.015(4) 0.017(5)
C43 0.059(6) 0.065(5) 0.077(6) 0.025(4) -0.001(4) -0.007(4)
C44 0.077(4) 0.072(4) 0.076(4) 0.010(3) 0.010(3) 0.046(4)
C45 0.077(4) 0.072(4) 0.076(4) 0.010(3) 0.010(3) 0.046(4)
C46 0.057(5) 0.086(6) 0.049(4) 0.001(4) 0.017(4) 0.035(5)
C47 0.081(4) 0.091(4) 0.083(4) 0.025(3) 0.014(3) 0.050(3)
C48 0.081(4) 0.091(4) 0.083(4) 0.025(3) 0.014(3) 0.050(3)
C49 0.081(4) 0.091(4) 0.083(4) 0.025(3) 0.014(3) 0.050(3)
C50 0.062(6) 0.079(6) 0.082(6) -0.011(5) -0.007(5) 0.013(5)
C51 0.037(5) 0.120(8) 0.071(6) 0.019(5) -0.004(4) 0.027(5)
C52 0.045(5) 0.094(6) 0.051(4) 0.019(4) 0.011(4) 0.022(4)

loop_
_atom_type_symbol
_atom_type_description
_atom_type_scat_dispersion_real
_atom_type_scat_dispersion_imag
_atom_type_scat_source
C C 0.0033 0.0016 'International Tables Vol C Tables 4.2.6.8 and 6.1.1.4'
H H 0.0000 0.0000 'International Tables Vol C Tables 4.2.6.8 and 6.1.1.4'
N N 0.0061 0.0033 'International Tables Vol C Tables 4.2.6.8 and 6.1.1.4'
Y Y -2.7962 3.5667 'International Tables Vol C Tables 4.2.6.8 and 6.1.1.4'
Cl Cl 0.1484 0.1585 'International Tables Vol C Tables 4.2.6.8 and 6.1.1.4'
Si Si 0.0817 0.0704 'International Tables Vol C Tables 4.2.6.8 and 6.1.1.4'

loop_
_geom_angle_atom_site_label_1
_geom_angle_atom_site_label_2
_geom_angle_atom_site_label_3
_geom_angle
N5 Y1 N2 123.36(18)
N5 Y1 N1 115.81(17)
N2 Y1 N1 77.52(16)
N5 Y1 C36 101.75(18)
N2 Y1 C36 57.54(17)
N1 Y1 C36 132.72(16)
N5 Y1 Cl1 112.81(13)
N2 Y1 Cl1 116.18(12)
N1 Y1 Cl1 104.25(12)
C36 Y1 Cl1 85.03(12)
N5 Y1 C35 107.35(18)
N2 Y1 C35 30.08(17)
N1 Y1 C35 107.58(17)
C36 Y1 C35 29.84(16)
Cl1 Y1 C35 108.78(12)
N5 Y1 Si2 28.52(13)
N2 Y1 Si2 150.28(13)
N1 Y1 Si2 118.72(11)
C36 Y1 Si2 108.09(13)
Cl1 Y1 Si2 85.38(5)
C35 Y1 Si2 126.41(13)
N5 Y1 Si1 25.78(13)
N2 Y1 Si1 97.59(12)
N1 Y1 Si1 113.30(12)
C36 Y1 Si1 88.31(13)
Cl1 Y1 Si1 133.99(5)
C35 Y1 Si1 84.72(12)
Si2 Y1 Si1 53.88(5)
N5 Y1 Y2 114.89(13)
N2 Y1 Y2 84.76(12)
N1 Y1 Y2 127.90(11)
C36 Y1 Y2 41.73(11)
Cl1 Y1 Y2 43.33(4)
C35 Y1 Y2 67.09(12)
Si2 Y1 Y2 100.52(4)
Si1 Y1 Y2 117.42(4)
N6 Y2 N4 125.97(19)
N6 Y2 N3 118.92(17)
N4 Y2 N3 76.65(17)
N6 Y2 C36 101.53(18)
N4 Y2 C36 57.41(17)
N3 Y2 C36 131.46(17)
N6 Y2 Cl1 112.55(15)
N4 Y2 Cl1 114.16(13)
N3 Y2 Cl1 100.90(13)
C36 Y2 Cl1 85.77(13)
N6 Y2 C37 108.81(19)
N4 Y2 C37 30.13(17)
N3 Y2 C37 106.77(17)
C36 Y2 C37 29.60(17)
Cl1 Y2 C37 108.23(13)
N6 Y2 Si4 27.53(15)
N4 Y2 Si4 150.60(13)
N3 Y2 Si4 122.82(12)
C36 Y2 Si4 105.54(13)
Cl1 Y2 Si4 85.50(6)
C37 Y2 Si4 125.09(13)
N6 Y2 Si3 26.44(15)
N4 Y2 Si3 99.58(13)
N3 Y2 Si3 115.89(13)
C36 Y2 Si3 88.39(12)
Cl1 Y2 Si3 134.91(6)
C37 Y2 Si3 86.04(13)
Si4 Y2 Si3 53.35(5)
N6 Y2 Y1 111.99(13)
N4 Y2 Y1 85.53(12)
N3 Y2 Y1 127.02(12)
C36 Y2 Y1 42.33(12)
Cl1 Y2 Y1 43.48(4)
C37 Y2 Y1 67.62(12)
Si4 Y2 Y1 96.23(4)
Si3 Y2 Y1 116.10(4)
Y2 Cl1 Y1 93.19(5)
N5 Si1 C41 108.0(3)
N5 Si1 C43 112.5(3)
C41 Si1 C43 108.3(4)
N5 Si1 C42 116.0(3)
C41 Si1 C42 105.5(4)
C43 Si1 C42 106.1(4)
N5 Si1 Y1 34.47(16)
C41 Si1 Y1 77.8(3)
C43 Si1 Y1 108.2(3)
C42 Si1 Y1 142.4(3)
N5 Si2 C45 115.4(3)
N5 Si2 C46 110.9(3)
C45 Si2 C46 106.2(4)
N5 Si2 C44 108.8(3)
C45 Si2 C44 105.9(4)
C46 Si2 C44 109.3(4)
N5 Si2 Y1 38.38(16)
C45 Si2 Y1 151.6(3)
C46 Si2 Y1 96.6(2)
C44 Si2 Y1 81.4(2)
N6 Si3 C49 108.0(3)
N6 Si3 C47 112.6(3)
C49 Si3 C47 108.7(4)
N6 Si3 C48 116.3(4)
C49 Si3 C48 105.2(4)
C47 Si3 C48 105.6(4)
N6 Si3 Y2 35.21(17)
C49 Si3 Y2 76.1(3)
C47 Si3 Y2 110.6(3)
C48 Si3 Y2 141.2(3)
N6 Si4 C52 111.0(3)
N6 Si4 C51 114.5(3)
C52 Si4 C51 106.2(4)
N6 Si4 C50 110.2(3)
C52 Si4 C50 108.4(4)
C51 Si4 C50 106.2(4)
N6 Si4 Y2 37.09(17)
C52 Si4 Y2 97.1(2)
C51 Si4 Y2 149.8(3)
C50 Si4 Y2 83.6(3)
C2 N1 C6 116.9(5)
C2 N1 Y1 130.3(4)
C6 N1 Y1 112.7(3)
C4 N2 C35 127.2(5)
C4 N2 Y1 135.8(4)
C35 N2 Y1 97.1(3)
C19 N3 C23 120.0(5)
C19 N3 Y2 131.1(4)
C23 N3 Y2 108.8(4)
C21 N4 C37 127.7(5)
C21 N4 Y2 136.5(4)
C37 N4 Y2 95.7(4)
Si1 N5 Si2 125.5(3)
Si1 N5 Y1 119.8(3)
Si2 N5 Y1 113.1(2)
Si4 N6 Si3 123.9(3)
Si4 N6 Y2 115.4(3)
Si3 N6 Y2 118.3(3)
C2 C1 H1A 109.5
C2 C1 H1B 109.5
H1A C1 H1B 109.5
C2 C1 H1C 109.5
H1A C1 H1C 109.5
H1B C1 H1C 109.5
N1 C2 C3 124.8(6)
N1 C2 C1 120.8(5)
C3 C2 C1 114.5(5)
C4 C3 C2 129.8(6)
C4 C3 H3 115.1
C2 C3 H3 115.1
N2 C4 C3 121.8(6)
N2 C4 C5 121.0(6)
C3 C4 C5 117.1(6)
C4 C5 H5A 109.5
C4 C5 H5B 109.5
H5A C5 H5B 109.5
C4 C5 H5C 109.5
H5A C5 H5C 109.5
H5B C5 H5C 109.5
C11 C6 C7 119.8(5)
C11 C6 N1 119.9(5)
C7 C6 N1 120.3(5)
C8 C7 C6 118.3(6)
C8 C7 C12 119.7(6)
C6 C7 C12 121.9(6)
C9 C8 C7 121.7(6)
C9 C8 H8 119.2
C7 C8 H8 119.2
C8 C9 C10 120.5(6)
C8 C9 H9 119.7
C10 C9 H9 119.7
C9 C10 C11 120.7(6)
C9 C10 H10 119.7
C11 C10 H10 119.7
C6 C11 C10 119.0(6)
C6 C11 C15 122.7(6)
C10 C11 C15 118.3(6)
C7 C12 C13 111.4(6)
C7 C12 C14 112.5(6)
C13 C12 C14 109.0(6)
C7 C12 H12 107.9
C13 C12 H12 107.9
C14 C12 H12 107.9
C12 C13 H13A 109.5
C12 C13 H13B 109.5
H13A C13 H13B 109.5
C12 C13 H13C 109.5
H13A C13 H13C 109.5
H13B C13 H13C 109.5
C12 C14 H14A 109.5
C12 C14 H14B 109.5
H14A C14 H14B 109.5
C12 C14 H14C 109.5
H14A C14 H14C 109.5
H14B C14 H14C 109.5
C17 C15 C16 109.9(6)
C17 C15 C11 111.2(6)
C16 C15 C11 110.6(6)
C17 C15 H15 108.4
C16 C15 H15 108.4
C11 C15 H15 108.4
C15 C16 H16A 109.5
C15 C16 H16B 109.5
H16A C16 H16B 109.5
C15 C16 H16C 109.5
H16A C16 H16C 109.5
H16B C16 H16C 109.5
C15 C17 H17A 109.5
C15 C17 H17B 109.5
H17A C17 H17B 109.5
C15 C17 H17C 109.5
H17A C17 H17C 109.5
H17B C17 H17C 109.5
C19 C18 H18A 109.5
C19 C18 H18B 109.5
H18A C18 H18B 109.5
C19 C18 H18C 109.5
H18A C18 H18C 109.5
H18B C18 H18C 109.5
N3 C19 C20 124.9(6)
N3 C19 C18 120.7(6)
C20 C19 C18 114.4(6)
C21 C20 C19 129.1(6)
C21 C20 H20 115.5
C19 C20 H20 115.5
N4 C21 C20 121.7(6)
N4 C21 C22 121.9(5)
C20 C21 C22 116.5(6)
C21 C22 H22A 109.5
C21 C22 H22B 109.5
H22A C22 H22B 109.5
C21 C22 H22C 109.5
H22A C22 H22C 109.5
H22B C22 H22C 109.5
C28 C23 C24 120.8(7)
C28 C23 N3 118.2(8)
C24 C23 N3 121.0(8)
C25 C24 C23 117.8(8)
C25 C24 C29' 118.1(12)
C23 C24 C29' 123.6(10)
C25 C24 C29 118.6(11)
C23 C24 C29 122.3(10)
C29' C24 C29 17.2(8)
C26 C25 C24 120.0(9)
C26 C25 H25 120.0
C24 C25 H25 120.0
C25 C26 C27 123.4(8)
C25 C26 H26 118.3
C27 C26 H26 118.3
C26 C27 C28 120.1(9)
C26 C27 H27 120.0
C28 C27 H27 120.0
C27 C28 C23 117.9(9)
C27 C28 C32 117.5(13)
C23 C28 C32 124.3(12)
C27 C28 C32' 120.3(13)
C23 C28 C32' 121.7(12)
C32 C28 C32' 6.6(17)
C31 C29 C30 105.2(14)
C31 C29 C24 116.7(13)
C30 C29 C24 115.8(13)
C31 C29 H29A 106.1
C30 C29 H29A 106.1
C24 C29 H29A 106.1
C24 C29' C31' 105.2(13)
C24 C29' C30' 107.5(13)
C31' C29' C30' 113.9(15)
C24 C29' H29B 110.0
C31' C29' H29B 110.0
C30' C29' H29B 110.0
C29 C30 H30A 109.5
C29 C30 H30B 109.5
H30A C30 H30B 109.5
C29 C30 H30C 109.5
H30A C30 H30C 109.5
H30B C30 H30C 109.5
C29' C30' H30D 109.5
C29' C30' H30E 109.5
H30D C30' H30E 109.5
C29' C30' H30F 109.5
H30D C30' H30F 109.5
H30E C30' H30F 109.5
C29 C31 H31A 109.5
C29 C31 H31B 109.5
H31A C31 H31B 109.5
C29 C31 H31C 109.5
H31A C31 H31C 109.5
H31B C31 H31C 109.5
C29' C31' H31D 109.5
C29' C31' H31E 109.5
H31D C31' H31E 109.5
C29' C31' H31F 109.5
H31D C31' H31F 109.5
H31E C31' H31F 109.5
C28 C32 C33 102.2(14)
C28 C32 C34 104.7(14)
C33 C32 C34 107.1(18)
C28 C32 H32A 113.9
C33 C32 H32A 113.9
C34 C32 H32A 113.9
C34' C32' C28 115.6(14)
C34' C32' C33' 101.3(14)
C28 C32' C33' 130.5(17)
C34' C32' H32B 101.8
C28 C32' H32B 101.8
C33' C32' H32B 101.8
C32 C33 H33A 109.5
C32 C33 H33B 109.5
H33A C33 H33B 109.5
C32 C33 H33C 109.5
H33A C33 H33C 109.5
H33B C33 H33C 109.5
C32' C33' H33D 109.5
C32' C33' H33E 109.5
H33D C33' H33E 109.5
C32' C33' H33F 109.5
H33D C33' H33F 109.5
H33E C33' H33F 109.5
C32 C34 H34A 109.5
C32 C34 H34B 109.5
H34A C34 H34B 109.5
C32 C34 H34C 109.5
H34A C34 H34C 109.5
H34B C34 H34C 109.5
C32' C34' H34D 109.5
C32' C34' H34E 109.5
H34D C34' H34E 109.5
C32' C34' H34F 109.5
H34D C34' H34F 109.5
H34E C34' H34F 109.5
C40 C35 C36 121.2(6)
C40 C35 N2 126.2(6)
C36 C35 N2 112.0(5)
C40 C35 Y1 149.0(4)
C36 C35 Y1 65.7(3)
N2 C35 Y1 52.9(2)
C37 C36 C35 117.7(5)
C37 C36 Y2 84.9(3)
C35 C36 Y2 141.4(4)
C37 C36 Y1 142.2(4)
C35 C36 Y1 84.5(3)
Y2 C36 Y1 95.94(17)
C36 C37 C38 121.3(5)
C36 C37 N4 113.1(5)
C38 C37 N4 124.7(6)
C36 C37 Y2 65.5(3)
C38 C37 Y2 147.2(5)
N4 C37 Y2 54.1(3)
C39 C38 C37 117.8(6)
C39 C38 H38 121.1
C37 C38 H38 121.1
C38 C39 C40 124.2(7)
C38 C39 H39 117.9
C40 C39 H39 117.9
C39 C40 C35 117.4(6)
C39 C40 H40 121.3
C35 C40 H40 121.3
Si1 C41 H41A 109.5
Si1 C41 H41B 109.5
H41A C41 H41B 109.5
Si1 C41 H41C 109.5
H41A C41 H41C 109.5
H41B C41 H41C 109.5
Si1 C42 H42A 109.5
Si1 C42 H42B 109.5
H42A C42 H42B 109.5
Si1 C42 H42C 109.5
H42A C42 H42C 109.5
H42B C42 H42C 109.5
Si1 C43 H43A 109.5
Si1 C43 H43B 109.5
H43A C43 H43B 109.5
Si1 C43 H43C 109.5
H43A C43 H43C 109.5
H43B C43 H43C 109.5
Si2 C44 H44A 109.5
Si2 C44 H44B 109.5
H44A C44 H44B 109.5
Si2 C44 H44C 109.5
H44A C44 H44C 109.5
H44B C44 H44C 109.5
Si2 C45 H45A 109.5
Si2 C45 H45B 109.5
H45A C45 H45B 109.5
Si2 C45 H45C 109.5
H45A C45 H45C 109.5
H45B C45 H45C 109.5
Si2 C46 H46A 109.5
Si2 C46 H46B 109.5
H46A C46 H46B 109.5
Si2 C46 H46C 109.5
H46A C46 H46C 109.5
H46B C46 H46C 109.5
Si3 C47 H47A 109.5
Si3 C47 H47B 109.5
H47A C47 H47B 109.5
Si3 C47 H47C 109.5
H47A C47 H47C 109.5
H47B C47 H47C 109.5
Si3 C48 H48A 109.5
Si3 C48 H48B 109.5
H48A C48 H48B 109.5
Si3 C48 H48C 109.5
H48A C48 H48C 109.5
H48B C48 H48C 109.5
Si3 C49 H49A 109.5
Si3 C49 H49B 109.5
H49A C49 H49B 109.5
Si3 C49 H49C 109.5
H49A C49 H49C 109.5
H49B C49 H49C 109.5
Si4 C50 H50A 109.5
Si4 C50 H50B 109.5
H50A C50 H50B 109.5
Si4 C50 H50C 109.5
H50A C50 H50C 109.5
H50B C50 H50C 109.5
Si4 C51 H51A 109.5
Si4 C51 H51B 109.5
H51A C51 H51B 109.5
Si4 C51 H51C 109.5
H51A C51 H51C 109.5
H51B C51 H51C 109.5
Si4 C52 H52A 109.5
Si4 C52 H52B 109.5
H52A C52 H52B 109.5
Si4 C52 H52C 109.5
H52A C52 H52C 109.5
H52B C52 H52C 109.5

loop_
_geom_bond_atom_site_label_1
_geom_bond_atom_site_label_2
_geom_bond_distance
Y1 N5 2.232(5)
Y1 N2 2.272(4)
Y1 N1 2.350(5)
Y1 C36 2.589(5)
Y1 Cl1 2.6359(18)
Y1 C35 2.828(5)
Y1 Si2 3.3063(18)
Y1 Si1 3.423(2)
Y1 Y2 3.8248(12)
Y2 N6 2.237(5)
Y2 N4 2.281(5)
Y2 N3 2.352(5)
Y2 C36 2.560(5)
Y2 Cl1 2.6285(18)
Y2 C37 2.801(6)
Y2 Si4 3.351(2)
Y2 Si3 3.414(2)
Si1 N5 1.715(5)
Si1 C41 1.854(8)
Si1 C43 1.857(8)
Si1 C42 1.875(7)
Si2 N5 1.716(5)
Si2 C45 1.862(8)
Si2 C46 1.869(7)
Si2 C44 1.870(9)
Si3 N6 1.727(6)
Si3 C49 1.852(9)
Si3 C47 1.872(9)
Si3 C48 1.876(8)
Si4 N6 1.714(6)
Si4 C52 1.860(7)
Si4 C51 1.884(7)
Si4 C50 1.901(9)
N1 C2 1.334(7)
N1 C6 1.465(7)
N2 C4 1.329(7)
N2 C35 1.428(7)
N3 C19 1.313(8)
N3 C23 1.444(9)
N4 C21 1.310(7)
N4 C37 1.413(7)
C1 C2 1.537(9)
C1 H1A 0.9700
C1 H1B 0.9700
C1 H1C 0.9700
C2 C3 1.400(9)
C3 C4 1.378(9)
C3 H3 0.9400
C4 C5 1.519(9)
C5 H5A 0.9700
C5 H5B 0.9700
C5 H5C 0.9700
C6 C11 1.397(8)
C6 C7 1.423(8)
C7 C8 1.391(9)
C7 C12 1.514(9)
C8 C9 1.361(9)
C8 H8 0.9400
C9 C10 1.367(10)
C9 H9 0.9400
C10 C11 1.407(9)
C10 H10 0.9400
C11 C15 1.532(9)
C12 C13 1.525(10)
C12 C14 1.537(9)
C12 H12 0.9900
C13 H13A 0.9700
C13 H13B 0.9700
C13 H13C 0.9700
C14 H14A 0.9700
C14 H14B 0.9700
C14 H14C 0.9700
C15 C17 1.528(9)
C15 C16 1.531(9)
C15 H15 0.9900
C16 H16A 0.9700
C16 H16B 0.9700
C16 H16C 0.9700
C17 H17A 0.9700
C17 H17B 0.9700
C17 H17C 0.9700
C18 C19 1.527(8)
C18 H18A 0.9700
C18 H18B 0.9700
C18 H18C 0.9700
C19 C20 1.404(8)
C20 C21 1.381(8)
C20 H20 0.9400
C21 C22 1.513(9)
C22 H22A 0.9700
C22 H22B 0.9700
C22 H22C 0.9700
C23 C28 1.429(12)
C23 C24 1.442(13)
C24 C25 1.399(10)
C24 C29' 1.459(15)
C24 C29 1.580(15)
C25 C26 1.364(11)
C25 H25 0.9400
C26 C27 1.376(11)
C26 H26 0.9400
C27 C28 1.395(10)
C27 H27 0.9400
C28 C32 1.491(16)
C28 C32' 1.502(16)
C29 C31 1.546(15)
C29 C30 1.556(15)
C29 H29A 0.9900
C29' C31' 1.504(15)
C29' C30' 1.520(16)
C29' H29B 0.9900
C30 H30A 0.9700
C30 H30B 0.9700
C30 H30C 0.9700
C30' H30D 0.9700
C30' H30E 0.9700
C30' H30F 0.9700
C31 H31A 0.9700
C31 H31B 0.9700
C31 H31C 0.9700
C31' H31D 0.9700
C31' H31E 0.9700
C31' H31F 0.9700
C32 C33 1.523(17)
C32 C34 1.546(17)
C32 H32A 0.9900
C32' C34' 1.496(16)
C32' C33' 1.512(16)
C32' H32B 0.9900
C33 H33A 0.9700
C33 H33B 0.9700
C33 H33C 0.9700
C33' H33D 0.9700
C33' H33E 0.9700
C33' H33F 0.9700
C34 H34A 0.9700
C34 H34B 0.9700
C34 H34C 0.9700
C34' H34D 0.9700
C34' H34E 0.9700
C34' H34F 0.9700
C35 C40 1.404(9)
C35 C36 1.414(8)
C36 C37 1.389(8)
C37 C38 1.407(9)
C38 C39 1.359(9)
C38 H38 0.9400
C39 C40 1.366(10)
C39 H39 0.9400
C40 H40 0.9400
C41 H41A 0.9700
C41 H41B 0.9700
C41 H41C 0.9700
C42 H42A 0.9700
C42 H42B 0.9700
C42 H42C 0.9700
C43 H43A 0.9700
C43 H43B 0.9700
C43 H43C 0.9700
C44 H44A 0.9700
C44 H44B 0.9700
C44 H44C 0.9700
C45 H45A 0.9700
C45 H45B 0.9700
C45 H45C 0.9700
C46 H46A 0.9700
C46 H46B 0.9700
C46 H46C 0.9700
C47 H47A 0.9700
C47 H47B 0.9700
C47 H47C 0.9700
C48 H48A 0.9700
C48 H48B 0.9700
C48 H48C 0.9700
C49 H49A 0.9700
C49 H49B 0.9700
C49 H49C 0.9700
C50 H50A 0.9700
C50 H50B 0.9700
C50 H50C 0.9700
C51 H51A 0.9700
C51 H51B 0.9700
C51 H51C 0.9700
C52 H52A 0.9700
C52 H52B 0.9700
C52 H52C 0.9700

loop_
_geom_torsion_atom_site_label_1
_geom_torsion_atom_site_label_2
_geom_torsion_atom_site_label_3
_geom_torsion_atom_site_label_4
_geom_torsion
N5 Y1 Y2 N6 -162.4(2)
N2 Y1 Y2 N6 -37.9(2)
N1 Y1 Y2 N6 31.8(2)
C36 Y1 Y2 N6 -82.9(2)
Cl1 Y1 Y2 N6 100.09(16)
C35 Y1 Y2 N6 -63.1(2)
Si2 Y1 Y2 N6 171.65(16)
Si1 Y1 Y2 N6 -133.74(16)
N5 Y1 Y2 N4 -35.23(19)
N2 Y1 Y2 N4 89.25(17)
N1 Y1 Y2 N4 158.99(18)
C36 Y1 Y2 N4 44.2(2)
Cl1 Y1 Y2 N4 -132.77(13)
C35 Y1 Y2 N4 64.02(18)
Si2 Y1 Y2 N4 -61.21(13)
Si1 Y1 Y2 N4 -6.59(13)
N5 Y1 Y2 N3 34.3(2)
N2 Y1 Y2 N3 158.8(2)
N1 Y1 Y2 N3 -131.4(2)
C36 Y1 Y2 N3 113.8(2)
Cl1 Y1 Y2 N3 -63.20(16)
C35 Y1 Y2 N3 133.6(2)
Si2 Y1 Y2 N3 8.36(16)
Si1 Y1 Y2 N3 62.98(16)
N5 Y1 Y2 C36 -79.5(2)
N2 Y1 Y2 C36 45.0(2)
N1 Y1 Y2 C36 114.8(2)
Cl1 Y1 Y2 C36 -177.00(19)
C35 Y1 Y2 C36 19.8(2)
Si2 Y1 Y2 C36 -105.44(18)
Si1 Y1 Y2 C36 -50.83(18)
N5 Y1 Y2 Cl1 97.53(15)
N2 Y1 Y2 Cl1 -137.98(13)
N1 Y1 Y2 Cl1 -68.24(14)
C36 Y1 Y2 Cl1 177.00(19)
C35 Y1 Y2 Cl1 -163.21(15)
Si2 Y1 Y2 Cl1 71.56(7)
Si1 Y1 Y2 Cl1 126.17(7)
N5 Y1 Y2 C37 -60.3(2)
N2 Y1 Y2 C37 64.22(18)
N1 Y1 Y2 C37 133.95(19)
C36 Y1 Y2 C37 19.2(2)
Cl1 Y1 Y2 C37 -157.80(15)
C35 Y1 Y2 C37 38.99(19)
Si2 Y1 Y2 C37 -86.24(14)
Si1 Y1 Y2 C37 -31.63(14)
N5 Y1 Y2 Si4 174.25(15)
N2 Y1 Y2 Si4 -61.26(13)
N1 Y1 Y2 Si4 8.47(14)
C36 Y1 Y2 Si4 -106.28(18)
Cl1 Y1 Y2 Si4 76.72(7)
C35 Y1 Y2 Si4 -86.49(14)
Si2 Y1 Y2 Si4 148.28(5)
Si1 Y1 Y2 Si4 -157.11(5)
N5 Y1 Y2 Si3 -133.72(15)
N2 Y1 Y2 Si3 -9.23(13)
N1 Y1 Y2 Si3 60.51(14)
C36 Y1 Y2 Si3 -54.25(18)
Cl1 Y1 Y2 Si3 128.75(7)
C35 Y1 Y2 Si3 -34.46(14)
Si2 Y1 Y2 Si3 -159.69(6)
Si1 Y1 Y2 Si3 -105.08(6)
N6 Y2 Cl1 Y1 -98.71(15)
N4 Y2 Cl1 Y1 53.34(14)
N3 Y2 Cl1 Y1 133.47(12)
C36 Y2 Cl1 Y1 2.03(13)
C37 Y2 Cl1 Y1 21.58(14)
Si4 Y2 Cl1 Y1 -103.95(6)
Si3 Y2 Cl1 Y1 -81.46(8)
N5 Y1 Cl1 Y2 -102.68(15)
N2 Y1 Cl1 Y2 47.97(15)
N1 Y1 Cl1 Y2 130.87(12)
C36 Y1 Cl1 Y2 -2.01(13)
C35 Y1 Cl1 Y2 16.32(14)
Si2 Y1 Cl1 Y2 -110.65(6)
Si1 Y1 Cl1 Y2 -84.81(8)
N2 Y1 Si1 N5 -178.9(3)
N1 Y1 Si1 N5 101.4(3)
C36 Y1 Si1 N5 -122.0(3)
Cl1 Y1 Si1 N5 -40.6(3)
C35 Y1 Si1 N5 -151.7(3)
Si2 Y1 Si1 N5 -8.0(3)
Y2 Y1 Si1 N5 -90.9(3)
N5 Y1 Si1 C41 -150.9(4)
N2 Y1 Si1 C41 30.1(3)
N1 Y1 Si1 C41 -49.5(3)
C36 Y1 Si1 C41 87.1(3)
Cl1 Y1 Si1 C41 168.5(3)
C35 Y1 Si1 C41 57.4(3)
Si2 Y1 Si1 C41 -159.0(3)
Y2 Y1 Si1 C41 118.2(3)
N5 Y1 Si1 C43 103.6(5)
N2 Y1 Si1 C43 -75.4(4)
N1 Y1 Si1 C43 -155.0(4)
C36 Y1 Si1 C43 -18.4(4)
Cl1 Y1 Si1 C43 63.0(3)
C35 Y1 Si1 C43 -48.1(4)
Si2 Y1 Si1 C43 95.5(3)
Y2 Y1 Si1 C43 12.7(3)
N5 Y1 Si1 C42 -51.4(5)
N2 Y1 Si1 C42 129.7(5)
N1 Y1 Si1 C42 50.1(5)
C36 Y1 Si1 C42 -173.4(5)
Cl1 Y1 Si1 C42 -92.0(5)
C35 Y1 Si1 C42 156.9(5)
Si2 Y1 Si1 C42 -59.4(5)
Y2 Y1 Si1 C42 -142.3(5)
N2 Y1 Si2 N5 25.8(4)
N1 Y1 Si2 N5 -91.8(3)
C36 Y1 Si2 N5 81.2(3)
Cl1 Y1 Si2 N5 164.5(3)
C35 Y1 Si2 N5 54.5(3)
Si1 Y1 Si2 N5 7.3(3)
Y2 Y1 Si2 N5 123.7(3)
N5 Y1 Si2 C45 28.1(6)
N2 Y1 Si2 C45 53.9(7)
N1 Y1 Si2 C45 -63.7(6)
C36 Y1 Si2 C45 109.4(6)
Cl1 Y1 Si2 C45 -167.4(6)
C35 Y1 Si2 C45 82.6(6)
Si1 Y1 Si2 C45 35.4(6)
Y2 Y1 Si2 C45 151.8(6)
N5 Y1 Si2 C46 -115.6(4)
N2 Y1 Si2 C46 -89.8(4)
N1 Y1 Si2 C46 152.6(3)
C36 Y1 Si2 C46 -34.3(3)
Cl1 Y1 Si2 C46 48.9(3)
C35 Y1 Si2 C46 -61.1(3)
Si1 Y1 Si2 C46 -108.2(3)
Y2 Y1 Si2 C46 8.1(3)
N5 Y1 Si2 C44 135.8(4)
N2 Y1 Si2 C44 161.6(4)
N1 Y1 Si2 C44 44.0(3)
C36 Y1 Si2 C44 -142.9(3)
Cl1 Y1 Si2 C44 -59.7(3)
C35 Y1 Si2 C44 -169.7(3)
Si1 Y1 Si2 C44 143.1(3)
Y2 Y1 Si2 C44 -100.5(3)
N4 Y2 Si3 N6 -176.9(3)
N3 Y2 Si3 N6 103.4(3)
C36 Y2 Si3 N6 -120.4(3)
Cl1 Y2 Si3 N6 -38.0(3)
C37 Y2 Si3 N6 -149.9(3)
Si4 Y2 Si3 N6 -9.6(3)
Y1 Y2 Si3 N6 -87.2(3)
N6 Y2 Si3 C49 -154.6(4)
N4 Y2 Si3 C49 28.5(3)
N3 Y2 Si3 C49 -51.3(3)
C36 Y2 Si3 C49 85.0(3)
Cl1 Y2 Si3 C49 167.4(3)
C37 Y2 Si3 C49 55.5(3)
Si4 Y2 Si3 C49 -164.2(3)
Y1 Y2 Si3 C49 118.1(3)
N6 Y2 Si3 C47 100.3(4)
N4 Y2 Si3 C47 -76.6(3)
N3 Y2 Si3 C47 -156.3(3)
C36 Y2 Si3 C47 -20.1(4)
Cl1 Y2 Si3 C47 62.3(3)
C37 Y2 Si3 C47 -49.6(3)
Si4 Y2 Si3 C47 90.7(3)
Y1 Y2 Si3 C47 13.1(3)
N6 Y2 Si3 C48 -57.6(6)
N4 Y2 Si3 C48 125.5(5)
N3 Y2 Si3 C48 45.8(5)
C36 Y2 Si3 C48 -178.0(5)
Cl1 Y2 Si3 C48 -95.6(5)
C37 Y2 Si3 C48 152.5(5)
Si4 Y2 Si3 C48 -67.2(5)
Y1 Y2 Si3 C48 -144.8(5)
N4 Y2 Si4 N6 35.3(4)
N3 Y2 Si4 N6 -90.4(3)
C36 Y2 Si4 N6 85.1(3)
Cl1 Y2 Si4 N6 169.5(3)
C37 Y2 Si4 N6 60.3(3)
Si3 Y2 Si4 N6 9.2(3)
Y1 Y2 Si4 N6 127.3(3)
N6 Y2 Si4 C52 -115.8(4)
N4 Y2 Si4 C52 -80.4(4)
N3 Y2 Si4 C52 153.8(3)
C36 Y2 Si4 C52 -30.6(3)
Cl1 Y2 Si4 C52 53.7(3)
C37 Y2 Si4 C52 -55.4(3)
Si3 Y2 Si4 C52 -106.5(3)
Y1 Y2 Si4 C52 11.5(3)
N6 Y2 Si4 C51 25.0(7)
N4 Y2 Si4 C51 60.3(7)
N3 Y2 Si4 C51 -65.5(6)
C36 Y2 Si4 C51 110.1(6)
Cl1 Y2 Si4 C51 -165.5(6)
C37 Y2 Si4 C51 85.3(6)
Si3 Y2 Si4 C51 34.2(6)
Y1 Y2 Si4 C51 152.2(6)
N6 Y2 Si4 C50 136.5(4)
N4 Y2 Si4 C50 171.8(4)
N3 Y2 Si4 C50 46.0(3)
C36 Y2 Si4 C50 -138.4(3)
Cl1 Y2 Si4 C50 -54.1(3)
C37 Y2 Si4 C50 -163.2(3)
Si3 Y2 Si4 C50 145.7(3)
Y1 Y2 Si4 C50 -96.3(3)
N5 Y1 N1 C2 121.0(5)
N2 Y1 N1 C2 -0.2(5)
C36 Y1 N1 C2 -18.0(6)
Cl1 Y1 N1 C2 -114.4(5)
C35 Y1 N1 C2 1.0(5)
Si2 Y1 N1 C2 153.0(4)
Si1 Y1 N1 C2 92.8(5)
Y2 Y1 N1 C2 -73.3(5)
N5 Y1 N1 C6 -56.0(4)
N2 Y1 N1 C6 -177.2(4)
C36 Y1 N1 C6 165.0(3)
Cl1 Y1 N1 C6 68.6(4)
C35 Y1 N1 C6 -176.0(3)
Si2 Y1 N1 C6 -24.0(4)
Si1 Y1 N1 C6 -84.2(4)
Y2 Y1 N1 C6 109.7(3)
N5 Y1 N2 C4 -114.0(5)
N1 Y1 N2 C4 -1.2(5)
C36 Y1 N2 C4 163.4(6)
Cl1 Y1 N2 C4 98.7(5)
C35 Y1 N2 C4 -178.9(7)
Si2 Y1 N2 C4 -128.4(5)
Si1 Y1 N2 C4 -113.5(5)
Y2 Y1 N2 C4 129.5(5)
N5 Y1 N2 C35 64.9(4)
N1 Y1 N2 C35 177.7(3)
C36 Y1 N2 C35 -17.6(3)
Cl1 Y1 N2 C35 -82.4(3)
Si2 Y1 N2 C35 50.5(4)
Si1 Y1 N2 C35 65.5(3)
Y2 Y1 N2 C35 -51.6(3)
N6 Y2 N3 C19 123.3(5)
N4 Y2 N3 C19 -0.6(5)
C36 Y2 N3 C19 -19.1(7)
Cl1 Y2 N3 C19 -113.1(5)
C37 Y2 N3 C19 -0.1(6)
Si4 Y2 N3 C19 155.2(5)
Si3 Y2 N3 C19 93.6(6)
Y1 Y2 N3 C19 -74.4(6)
N6 Y2 N3 C23 -59.0(6)
N4 Y2 N3 C23 177.0(6)
C36 Y2 N3 C23 158.5(5)
Cl1 Y2 N3 C23 64.5(5)
C37 Y2 N3 C23 177.5(5)
Si4 Y2 N3 C23 -27.2(6)
Si3 Y2 N3 C23 -88.7(5)
Y1 Y2 N3 C23 103.2(5)
N6 Y2 N4 C21 -118.3(6)
N3 Y2 N4 C21 -2.1(6)
C36 Y2 N4 C21 161.6(7)
Cl1 Y2 N4 C21 94.1(6)
C37 Y2 N4 C21 178.9(8)
Si4 Y2 N4 C21 -137.6(5)
Si3 Y2 N4 C21 -116.6(6)
Y1 Y2 N4 C21 127.7(6)
N6 Y2 N4 C37 62.8(4)
N3 Y2 N4 C37 179.0(4)
C36 Y2 N4 C37 -17.3(3)
Cl1 Y2 N4 C37 -84.8(3)
Si4 Y2 N4 C37 43.5(5)
Si3 Y2 N4 C37 64.5(3)
Y1 Y2 N4 C37 -51.2(3)
C41 Si1 N5 Si2 -165.5(4)
C43 Si1 N5 Si2 74.9(5)
C42 Si1 N5 Si2 -47.5(5)
Y1 Si1 N5 Si2 164.5(6)
C41 Si1 N5 Y1 30.0(4)
C43 Si1 N5 Y1 -89.6(4)
C42 Si1 N5 Y1 148.0(4)
C45 Si2 N5 Si1 29.0(5)
C46 Si2 N5 Si1 -91.8(4)
C44 Si2 N5 Si1 147.9(4)
Y1 Si2 N5 Si1 -165.4(6)
C45 Si2 N5 Y1 -165.6(3)
C46 Si2 N5 Y1 73.6(4)
C44 Si2 N5 Y1 -46.7(4)
N2 Y1 N5 Si1 1.3(4)
N1 Y1 N5 Si1 -90.5(3)
C36 Y1 N5 Si1 60.0(3)
Cl1 Y1 N5 Si1 149.5(2)
C35 Y1 N5 Si1 29.7(3)
Si2 Y1 N5 Si1 166.3(5)
Y2 Y1 N5 Si1 101.9(3)
N2 Y1 N5 Si2 -165.1(2)
N1 Y1 N5 Si2 103.2(3)
C36 Y1 N5 Si2 -106.3(3)
Cl1 Y1 N5 Si2 -16.8(3)
C35 Y1 N5 Si2 -136.7(3)
Si1 Y1 N5 Si2 -166.3(5)
Y2 Y1 N5 Si2 -64.4(3)
C52 Si4 N6 Si3 -89.0(4)
C51 Si4 N6 Si3 31.3(5)
C50 Si4 N6 Si3 151.0(4)
Y2 Si4 N6 Si3 -162.2(5)
C52 Si4 N6 Y2 73.2(4)
C51 Si4 N6 Y2 -166.5(4)
C50 Si4 N6 Y2 -46.8(4)
C49 Si3 N6 Si4 -172.4(4)
C47 Si3 N6 Si4 67.6(5)
C48 Si3 N6 Si4 -54.5(5)
Y2 Si3 N6 Si4 161.7(5)
C49 Si3 N6 Y2 25.9(4)
C47 Si3 N6 Y2 -94.1(4)
C48 Si3 N6 Y2 143.8(4)
N4 Y2 N6 Si4 -159.5(2)
N3 Y2 N6 Si4 106.2(3)
C36 Y2 N6 Si4 -101.6(3)
Cl1 Y2 N6 Si4 -11.4(3)
C37 Y2 N6 Si4 -131.3(3)
Si3 Y2 N6 Si4 -163.2(5)
Y1 Y2 N6 Si4 -58.6(3)
N4 Y2 N6 Si3 3.8(4)
N3 Y2 N6 Si3 -90.5(3)
C36 Y2 N6 Si3 61.7(3)
Cl1 Y2 N6 Si3 151.9(2)
C37 Y2 N6 Si3 31.9(3)
Si4 Y2 N6 Si3 163.2(5)
Y1 Y2 N6 Si3 104.7(3)
C6 N1 C2 C3 178.0(6)
Y1 N1 C2 C3 1.1(9)
C6 N1 C2 C1 -1.4(8)
Y1 N1 C2 C1 -178.2(4)
N1 C2 C3 C4 -1.0(11)
C1 C2 C3 C4 178.5(6)
C35 N2 C4 C3 -177.0(6)
Y1 N2 C4 C3 1.7(9)
C35 N2 C4 C5 5.9(9)
Y1 N2 C4 C5 -175.4(5)
C2 C3 C4 N2 -0.4(11)
C2 C3 C4 C5 176.8(7)
C2 N1 C6 C11 -82.8(7)
Y1 N1 C6 C11 94.6(5)
C2 N1 C6 C7 98.2(6)
Y1 N1 C6 C7 -84.4(5)
C11 C6 C7 C8 -0.5(9)
N1 C6 C7 C8 178.5(6)
C11 C6 C7 C12 178.0(5)
N1 C6 C7 C12 -3.0(8)
C6 C7 C8 C9 1.0(10)
C12 C7 C8 C9 -177.6(6)
C7 C8 C9 C10 -1.2(12)
C8 C9 C10 C11 0.9(11)
C7 C6 C11 C10 0.3(9)
N1 C6 C11 C10 -178.7(5)
C7 C6 C11 C15 -176.9(5)
N1 C6 C11 C15 4.1(9)
C9 C10 C11 C6 -0.5(10)
C9 C10 C11 C15 176.8(6)
C8 C7 C12 C13 84.9(8)
C6 C7 C12 C13 -93.6(7)
C8 C7 C12 C14 -37.8(8)
C6 C7 C12 C14 143.7(6)
C6 C11 C15 C17 118.4(7)
C10 C11 C15 C17 -58.8(8)
C6 C11 C15 C16 -119.3(7)
C10 C11 C15 C16 63.5(8)
C23 N3 C19 C20 -176.8(7)
Y2 N3 C19 C20 0.7(10)
C23 N3 C19 C18 4.9(10)
Y2 N3 C19 C18 -177.7(5)
N3 C19 C20 C21 1.9(11)
C18 C19 C20 C21 -179.6(6)
C37 N4 C21 C20 -176.8(6)
Y2 N4 C21 C20 4.6(10)
C37 N4 C21 C22 4.2(10)
Y2 N4 C21 C22 -174.4(5)
C19 C20 C21 N4 -4.4(11)
C19 C20 C21 C22 174.6(7)
C19 N3 C23 C28 -98.5(8)
Y2 N3 C23 C28 83.6(7)
C19 N3 C23 C24 83.0(9)
Y2 N3 C23 C24 -95.0(7)
C28 C23 C24 C25 -2.4(12)
N3 C23 C24 C25 176.2(7)
C28 C23 C24 C29' -174.5(9)
N3 C23 C24 C29' 4.1(14)
C28 C23 C24 C29 165.0(9)
N3 C23 C24 C29 -16.4(13)
C23 C24 C25 C26 0.7(12)
C29' C24 C25 C26 173.3(9)
C29 C24 C25 C26 -167.1(9)
C24 C25 C26 C27 0.5(13)
C25 C26 C27 C28 0.0(13)
C26 C27 C28 C23 -1.7(12)
C26 C27 C28 C32 173.2(10)
C26 C27 C28 C32' 180.0(11)
C24 C23 C28 C27 2.9(12)
N3 C23 C28 C27 -175.7(7)
C24 C23 C28 C32 -171.6(11)
N3 C23 C28 C32 9.8(14)
C24 C23 C28 C32' -178.9(11)
N3 C23 C28 C32' 2.6(14)
C25 C24 C29 C31 60.0(17)
C23 C24 C29 C31 -107.2(16)
C29' C24 C29 C31 153(6)
C25 C24 C29 C30 -64.6(16)
C23 C24 C29 C30 128.1(14)
C29' C24 C29 C30 28(4)
C25 C24 C29' C31' 82.2(14)
C23 C24 C29' C31' -105.7(15)
C29 C24 C29' C31' -14(4)
C25 C24 C29' C30' -39.5(16)
C23 C24 C29' C30' 132.6(12)
C29 C24 C29' C30' -136(5)
C27 C28 C32 C33 42.3(18)
C23 C28 C32 C33 -143.2(13)
C32' C28 C32 C33 -74(15)
C27 C28 C32 C34 -69.3(16)
C23 C28 C32 C34 105.2(17)
C32' C28 C32 C34 174(16)
C27 C28 C32' C34' -97.9(19)
C23 C28 C32' C34' 84(2)
C32 C28 C32' C34' -31(14)
C27 C28 C32' C33' 36(3)
C23 C28 C32' C33' -142(2)
C32 C28 C32' C33' 103(17)
C4 N2 C35 C40 38.0(9)
Y1 N2 C35 C40 -141.1(6)
C4 N2 C35 C36 -150.6(5)
Y1 N2 C35 C36 30.3(5)
C4 N2 C35 Y1 179.1(6)
N5 Y1 C35 C40 -27.3(9)
N2 Y1 C35 C40 100.3(10)
N1 Y1 C35 C40 98.0(9)
C36 Y1 C35 C40 -110.6(10)
Cl1 Y1 C35 C40 -149.6(9)
Si2 Y1 C35 C40 -51.3(10)
Si1 Y1 C35 C40 -14.8(9)
Y2 Y1 C35 C40 -137.5(9)
N5 Y1 C35 C36 83.3(3)
N2 Y1 C35 C36 -149.1(5)
N1 Y1 C35 C36 -151.4(3)
Cl1 Y1 C35 C36 -39.0(3)
Si2 Y1 C35 C36 59.3(4)
Si1 Y1 C35 C36 95.8(3)
Y2 Y1 C35 C36 -26.9(3)
N5 Y1 C35 N2 -127.6(3)
N1 Y1 C35 N2 -2.3(3)
C36 Y1 C35 N2 149.1(5)
Cl1 Y1 C35 N2 110.0(3)
Si2 Y1 C35 N2 -151.6(3)
Si1 Y1 C35 N2 -115.1(3)
Y2 Y1 C35 N2 122.1(3)
C40 C35 C36 C37 -2.1(9)
N2 C35 C36 C37 -174.0(5)
Y1 C35 C36 C37 -147.7(5)
C40 C35 C36 Y2 -121.7(6)
N2 C35 C36 Y2 66.4(8)
Y1 C35 C36 Y2 92.6(6)
C40 C35 C36 Y1 145.7(5)
N2 C35 C36 Y1 -26.2(4)
N6 Y2 C36 C37 -107.9(4)
N4 Y2 C36 C37 17.6(3)
N3 Y2 C36 C37 39.1(4)
Cl1 Y2 C36 C37 139.9(3)
Si4 Y2 C36 C37 -135.9(3)
Si3 Y2 C36 C37 -84.8(3)
Y1 Y2 C36 C37 142.0(4)
N6 Y2 C36 C35 21.5(7)
N4 Y2 C36 C35 147.1(7)
N3 Y2 C36 C35 168.5(6)
Cl1 Y2 C36 C35 -90.6(6)
C37 Y2 C36 C35 129.4(8)
Si4 Y2 C36 C35 -6.5(7)
Si3 Y2 C36 C35 44.6(6)
Y1 Y2 C36 C35 -88.6(7)
N6 Y2 C36 Y1 110.10(19)
N4 Y2 C36 Y1 -124.4(2)
N3 Y2 C36 Y1 -102.9(2)
Cl1 Y2 C36 Y1 -2.07(13)
C37 Y2 C36 Y1 -142.0(4)
Si4 Y2 C36 Y1 82.06(14)
Si3 Y2 C36 Y1 133.19(14)
N5 Y1 C36 C37 25.1(7)
N2 Y1 C36 C37 147.3(7)
N1 Y1 C36 C37 168.0(6)
Cl1 Y1 C36 C37 -87.2(6)
C35 Y1 C36 C37 129.6(8)
Si2 Y1 C36 C37 -3.7(7)
Si1 Y1 C36 C37 47.2(6)
Y2 Y1 C36 C37 -89.3(6)
N5 Y1 C36 C35 -104.5(3)
N2 Y1 C36 C35 17.8(3)
N1 Y1 C36 C35 38.4(4)
Cl1 Y1 C36 C35 143.2(3)
Si2 Y1 C36 C35 -133.3(3)
Si1 Y1 C36 C35 -82.3(3)
Y2 Y1 C36 C35 141.2(4)
N5 Y1 C36 Y2 114.37(18)
N2 Y1 C36 Y2 -123.4(2)
N1 Y1 C36 Y2 -102.8(2)
Cl1 Y1 C36 Y2 2.07(13)
C35 Y1 C36 Y2 -141.2(4)
Si2 Y1 C36 Y2 85.55(15)
Si1 Y1 C36 Y2 136.50(14)
C35 C36 C37 C38 -3.4(9)
Y2 C36 C37 C38 143.6(6)
Y1 C36 C37 C38 -123.4(6)
C35 C36 C37 N4 -173.6(5)
Y2 C36 C37 N4 -26.6(5)
Y1 C36 C37 N4 66.4(8)
C35 C36 C37 Y2 -147.0(5)
Y1 C36 C37 Y2 93.1(6)
C21 N4 C37 C36 -148.8(6)
Y2 N4 C37 C36 30.2(5)
C21 N4 C37 C38 41.4(10)
Y2 N4 C37 C38 -139.6(6)
C21 N4 C37 Y2 -179.1(7)
N6 Y2 C37 C36 80.1(4)
N4 Y2 C37 C36 -149.4(6)
N3 Y2 C37 C36 -150.4(3)
Cl1 Y2 C37 C36 -42.5(4)
Si4 Y2 C37 C36 55.0(4)
Si3 Y2 C37 C36 93.7(3)
Y1 Y2 C37 C36 -26.6(3)
N6 Y2 C37 C38 -30.4(8)
N4 Y2 C37 C38 100.1(9)
N3 Y2 C37 C38 99.2(8)
C36 Y2 C37 C38 -110.4(9)
Cl1 Y2 C37 C38 -153.0(8)
Si4 Y2 C37 C38 -55.5(8)
Si3 Y2 C37 C38 -16.7(8)
Y1 Y2 C37 C38 -137.1(8)
N6 Y2 C37 N4 -130.5(3)
N3 Y2 C37 N4 -1.0(4)
C36 Y2 C37 N4 149.4(6)
Cl1 Y2 C37 N4 106.9(3)
Si4 Y2 C37 N4 -155.6(3)
Si3 Y2 C37 N4 -116.8(3)
Y1 Y2 C37 N4 122.8(4)
C36 C37 C38 C39 6.5(10)
N4 C37 C38 C39 175.5(6)
Y2 C37 C38 C39 99.4(9)
C37 C38 C39 C40 -4.2(11)
C38 C39 C40 C35 -1.1(11)
C36 C35 C40 C39 4.3(9)
N2 C35 C40 C39 175.0(6)
Y1 C35 C40 C39 98.5(10)
